data_4340494
loop_
_publ_author_name
'Zhang, Kun'
'Jin, Chao'
'Sun, Yuchen'
'Chang, Feifan'
'Huang, Wei'

_publ_section_title
;
 Base-Induced Self-Assembly for One-Dimensional Coordination Polymers via
 Chiral Pendant-Armed Schiff Base Mononuclear Pb(II) Macrocycles.
;
_journal_issue 15
_journal_name_full 'Inorganic chemistry'
_journal_page_first 7803
_journal_paper_doi 10.1021/ic5008846
_journal_volume 53
_journal_year 2014
_chemical_absolute_configuration rm
_chemical_formula_moiety 'C54 H50 Cl4 N6 O4 Pb2'
_chemical_formula_sum 'C54 H50 Cl4 N6 O4 Pb2'
_chemical_formula_weight 1403.18
_chemical_name_systematic
; 
 ? 
;
_space_group_IT_number 5
_symmetry_cell_setting monoclinic
_symmetry_space_group_name_Hall 'C 2y'
_symmetry_space_group_name_H-M 'C 1 2 1'
_atom_sites_solution_hydrogens geom
_atom_sites_solution_primary direct
_atom_sites_solution_secondary difmap
_audit_creation_method SHELXL-97
_cell_angle_alpha 90.00
_cell_angle_beta 111.599(2)
_cell_angle_gamma 90.00
_cell_formula_units_Z 4
_cell_length_a 26.095(3)
_cell_length_b 7.4603(7)
_cell_length_c 28.384(3)
_cell_measurement_reflns_used 9963
_cell_measurement_temperature 296(2)
_cell_measurement_theta_max 27.396
_cell_measurement_theta_min 2.666
_cell_volume 5137.7(9)
_computing_cell_refinement SMART
_computing_data_collection 'SMART (BRUKER 2000)'
_computing_data_reduction 'SAINT (BRUKER 2000)'
_computing_molecular_graphics SHELXTL
_computing_publication_material SHELXTL
_computing_structure_refinement SHELXTL
_computing_structure_solution 'SHELXTL (BRUKER 2000)'
_diffrn_ambient_temperature 291(2)
_diffrn_measured_fraction_theta_full 0.992
_diffrn_measured_fraction_theta_max 0.992
_diffrn_measurement_device_type 'Bruker CCD area detector'
_diffrn_measurement_method '\f and \w scans'
_diffrn_radiation_monochromator graphite
_diffrn_radiation_source 'sealed tube'
_diffrn_radiation_type MoK\a
_diffrn_radiation_wavelength 0.71073
_diffrn_reflns_av_R_equivalents 0.0772
_diffrn_reflns_av_sigmaI/netI 0.0886
_diffrn_reflns_limit_h_max 30
_diffrn_reflns_limit_h_min -30
_diffrn_reflns_limit_k_max 6
_diffrn_reflns_limit_k_min -8
_diffrn_reflns_limit_l_max 33
_diffrn_reflns_limit_l_min -33
_diffrn_reflns_number 17252
_diffrn_reflns_theta_full 25.00
_diffrn_reflns_theta_max 25.00
_diffrn_reflns_theta_min 1.68
_diffrn_standards_decay_% 0
_diffrn_standards_interval_count 0
_diffrn_standards_interval_time 0
_diffrn_standards_number 0
_exptl_absorpt_coefficient_mu 6.805
_exptl_absorpt_correction_T_max 0.5494
_exptl_absorpt_correction_T_min 0.5494
_exptl_absorpt_correction_type multi-scan
_exptl_absorpt_process_details 'SADABS, Bruker(2000)'
_exptl_crystal_colour yellow
_exptl_crystal_density_diffrn 1.814
_exptl_crystal_density_method 'not measured'
_exptl_crystal_description block
_exptl_crystal_F_000 2720
_exptl_crystal_size_max 0.14
_exptl_crystal_size_mid 0.12
_exptl_crystal_size_min 0.10
_refine_diff_density_max 2.242
_refine_diff_density_min -3.947
_refine_diff_density_rms 0.213
_refine_ls_abs_structure_details 'Flack H D (1983), Acta Cryst. A39, 876-881'
_refine_ls_abs_structure_Flack 0.096(14)
_refine_ls_extinction_method none
_refine_ls_goodness_of_fit_ref 1.198
_refine_ls_hydrogen_treatment constr
_refine_ls_matrix_type full
_refine_ls_number_parameters 632
_refine_ls_number_reflns 7016
_refine_ls_number_restraints 96
_refine_ls_restrained_S_all 1.191
_refine_ls_R_factor_all 0.0691
_refine_ls_R_factor_gt 0.0627
_refine_ls_shift/su_max 0.001
_refine_ls_shift/su_mean 0.000
_refine_ls_structure_factor_coef Fsqd
_refine_ls_weighting_details 'calc w=1/[\s^2^(Fo^2^)+(0.0983P)^2^+4.9967P] where P=(Fo^2^+2Fc^2^)/3'
_refine_ls_weighting_scheme calc
_refine_ls_wR_factor_gt 0.1692
_refine_ls_wR_factor_ref 0.1749
_reflns_number_gt 6284
_reflns_number_total 7016
_reflns_threshold_expression >2sigma(I)
_cod_data_source_file ic5008846_si_002.cif
_cod_data_source_block R-2
_cod_depositor_comments
;
The following automatic conversions were performed:

'_symmetry_cell_setting' value 'Monoclinic' changed to 'monoclinic'
according to
/usr/data/users/saulius/crontab/automatic-downloads/rss-feeds/ACS/lib/dictionaries/cif_core.dic
dictionary named 'cif_core.dic' version 2.4.2 from 2011-04-26.

Automatic conversion script
Id: cif_fix_values 2281 2013-09-26 08:29:07Z andrius 

 Adding full bibliography for 4340493--4340494.cif.
;
_cod_original_cell_volume 5137.8(8)
_cod_original_sg_symbol_H-M 'C 2'
_cod_database_code 4340494

loop_
_symmetry_equiv_pos_as_xyz
'x, y, z'
'-x, y, -z'
'x+1/2, y+1/2, z'
'-x+1/2, y+1/2, -z'

loop_
_atom_site_label
_atom_site_type_symbol
_atom_site_fract_x
_atom_site_fract_y
_atom_site_fract_z
_atom_site_U_iso_or_equiv
_atom_site_adp_type
_atom_site_occupancy
_atom_site_symmetry_multiplicity
_atom_site_calc_flag
_atom_site_refinement_flags
Pb1 Pb 0.675067(18) 0.1920(3) 0.274249(17) 0.03824(18) Uani 1 1 d .
Pb2 Pb 0.625475(18) 0.7127(3) 0.225631(16) 0.03702(18) Uani 1 1 d .
C1 C 0.7359(6) 0.459(2) 0.1712(5) 0.038(3) Uani 1 1 d .
C2 C 0.7438(6) 0.427(2) 0.2227(5) 0.038(3) Uani 1 1 d .
C3 C 0.7968(5) 0.386(2) 0.2576(5) 0.037(3) Uani 1 1 d .
C4 C 0.8422(6) 0.393(2) 0.2394(6) 0.043(4) Uani 1 1 d .
H4 H 0.8781 0.3744 0.2620 0.051 Uiso 1 1 calc R
C5 C 0.8332(7) 0.424(3) 0.1911(6) 0.048(4) Uani 1 1 d .
C6 C 0.7808(7) 0.456(2) 0.1556(6) 0.040(4) Uani 1 1 d .
H6 H 0.7757 0.4762 0.1218 0.048 Uiso 1 1 calc R
C7 C 0.6786(6) 0.495(2) 0.1327(6) 0.047(4) Uani 1 1 d .
H7A H 0.6523 0.4814 0.1492 0.056 Uiso 1 1 calc R
H7B H 0.6769 0.6187 0.1216 0.056 Uiso 1 1 calc R
C8 C 0.6151(6) 0.468(3) 0.0482(5) 0.053(4) Uani 1 1 d .
H8 H 0.5885 0.5105 0.0626 0.064 Uiso 1 1 calc R
C9 C 0.5860(10) 0.346(4) 0.0025(8) 0.100(9) Uani 1 1 d .
H9A H 0.5556 0.4096 -0.0215 0.151 Uiso 1 1 calc R
H9B H 0.5727 0.2407 0.0137 0.151 Uiso 1 1 calc R
H9C H 0.6115 0.3124 -0.0131 0.151 Uiso 1 1 calc R
C10 C 0.6363(7) 0.627(2) 0.0259(6) 0.074(3) Uani 1 1 d DU
C11 C 0.6024(8) 0.773(2) 0.0053(6) 0.074(3) Uani 1 1 d DU
H11 H 0.5688 0.7816 0.0097 0.089 Uiso 1 1 calc R
C12 C 0.6170(8) 0.906(3) -0.0216(6) 0.075(3) Uani 1 1 d DU
H12 H 0.5934 1.0018 -0.0353 0.090 Uiso 1 1 calc R
C13 C 0.6671(7) 0.894(3) -0.0278(6) 0.075(3) Uani 1 1 d DU
H13 H 0.6772 0.9823 -0.0457 0.090 Uiso 1 1 calc R
C14 C 0.7033(9) 0.747(3) -0.0071(6) 0.076(3) Uani 1 1 d U
H14 H 0.7373 0.7391 -0.0105 0.091 Uiso 1 1 calc R
C15 C 0.6858(7) 0.618(3) 0.0180(7) 0.074(6) Uani 1 1 d D
H15 H 0.7084 0.5193 0.0305 0.089 Uiso 1 1 calc R
C16 C 0.6464(5) 0.197(3) 0.1016(5) 0.051(4) Uani 1 1 d .
H16A H 0.6232 0.2116 0.1214 0.061 Uiso 1 1 calc R
H16B H 0.6252 0.1333 0.0708 0.061 Uiso 1 1 calc R
C17 C 0.6960(6) 0.088(2) 0.1313(5) 0.045(3) Uani 1 1 d .
C18 C 0.7042(6) 0.022(2) 0.1804(5) 0.035(3) Uani 1 1 d U
C19 C 0.7501(7) -0.069(2) 0.2065(6) 0.044(4) Uani 1 1 d .
C20 C 0.7895(6) -0.111(2) 0.1839(6) 0.043(4) Uani 1 1 d .
H20 H 0.8203 -0.1807 0.2014 0.051 Uiso 1 1 calc R
C21 C 0.7816(8) -0.049(3) 0.1359(7) 0.053(5) Uani 1 1 d .
C22 C 0.7346(8) 0.042(3) 0.1102(6) 0.054(4) Uani 1 1 d .
H22 H 0.7278 0.0741 0.0768 0.065 Uiso 1 1 calc R
C23 C 0.7673(6) -0.128(2) 0.2602(5) 0.038(3) Uani 1 1 d .
H23 H 0.7959 -0.2101 0.2725 0.046 Uiso 1 1 calc R
C24 C 0.7700(6) -0.136(3) 0.3436(6) 0.055(4) Uani 1 1 d U
H24A H 0.8078 -0.1731 0.3511 0.067 Uiso 1 1 calc R
H24B H 0.7495 -0.2394 0.3480 0.067 Uiso 1 1 calc R
C25 C 0.7683(7) 0.012(3) 0.3799(5) 0.058(4) Uani 1 1 d U
H25A H 0.7825 -0.0356 0.4141 0.069 Uiso 1 1 calc R
H25B H 0.7301 0.0450 0.3722 0.069 Uiso 1 1 calc R
C26 C 0.8004(6) 0.183(4) 0.3792(5) 0.056(4) Uani 1 1 d .
H26A H 0.7985 0.2655 0.4049 0.067 Uiso 1 1 calc R
H26B H 0.8389 0.1538 0.3868 0.067 Uiso 1 1 calc R
C27 C 0.8114(6) 0.325(2) 0.3090(5) 0.042(3) Uani 1 1 d .
H27 H 0.8484 0.3273 0.3299 0.050 Uiso 1 1 calc R
C28 C 0.5602(5) 0.453(2) 0.3276(5) 0.034(3) Uani 1 1 d .
C29 C 0.5569(6) 0.483(2) 0.2772(5) 0.038(3) Uani 1 1 d .
C30 C 0.5020(5) 0.511(2) 0.2402(5) 0.035(3) Uani 1 1 d .
C31 C 0.4555(5) 0.507(3) 0.2541(5) 0.044(4) Uani 1 1 d .
H31 H 0.4204 0.5236 0.2298 0.052 Uiso 1 1 calc R
C32 C 0.4621(7) 0.478(3) 0.3033(6) 0.049(4) Uani 1 1 d .
C33 C 0.5127(7) 0.450(3) 0.3406(6) 0.051(5) Uani 1 1 d .
H33 H 0.5158 0.4298 0.3739 0.061 Uiso 1 1 calc R
C34 C 0.6157(6) 0.421(2) 0.3689(5) 0.045(4) Uani 1 1 d .
H34A H 0.6161 0.3010 0.3825 0.054 Uiso 1 1 calc R
H34B H 0.6439 0.4255 0.3542 0.054 Uiso 1 1 calc R
C35 C 0.6704(5) 0.483(3) 0.4578(6) 0.059(3) Uani 1 1 d DU
H35 H 0.6817 0.5866 0.4803 0.071 Uiso 1 1 calc R
C36 C 0.7216(5) 0.412(3) 0.4536(6) 0.061(3) Uani 1 1 d DU
H36A H 0.7286 0.4728 0.4268 0.091 Uiso 1 1 calc R
H36B H 0.7175 0.2857 0.4463 0.091 Uiso 1 1 calc R
H36C H 0.7520 0.4309 0.4850 0.091 Uiso 1 1 calc R
C37 C 0.6423(9) 0.360(3) 0.4818(8) 0.101(4) Uani 1 1 d DU
C38 C 0.6520(6) 0.176(3) 0.4846(6) 0.105(4) Uani 1 1 d DU
H38 H 0.6764 0.1353 0.4699 0.126 Uiso 1 1 calc R
C39 C 0.6301(7) 0.046(3) 0.5065(6) 0.110(4) Uani 1 1 d DU
H39 H 0.6387 -0.0752 0.5080 0.133 Uiso 1 1 calc R
C40 C 0.5934(7) 0.121(4) 0.5262(6) 0.110(4) Uani 1 1 d DU
H40 H 0.5764 0.0443 0.5418 0.132 Uiso 1 1 calc R
C41 C 0.5802(8) 0.302(3) 0.5242(6) 0.110(4) Uani 1 1 d DU
H41 H 0.5552 0.3419 0.5382 0.132 Uiso 1 1 calc R
C42 C 0.6042(8) 0.424(3) 0.5014(7) 0.106(4) Uani 1 1 d DU
H42 H 0.5950 0.5451 0.4993 0.127 Uiso 1 1 calc R
C43 C 0.6457(6) 0.727(3) 0.3943(5) 0.051(4) Uani 1 1 d .
H43A H 0.6675 0.7934 0.4244 0.061 Uiso 1 1 calc R
H43B H 0.6688 0.7039 0.3749 0.061 Uiso 1 1 calc R
C44 C 0.5982(6) 0.839(2) 0.3634(4) 0.0391(19) Uani 1 1 d DU
C45 C 0.5934(5) 0.892(2) 0.3145(4) 0.0388(19) Uani 1 1 d DU
C46 C 0.5455(5) 0.982(2) 0.2856(5) 0.0387(19) Uani 1 1 d DU
C47 C 0.5027(6) 1.024(2) 0.3057(6) 0.041(4) Uani 1 1 d .
H47 H 0.4709 1.0863 0.2866 0.049 Uiso 1 1 calc R
C48 C 0.5114(9) 0.968(3) 0.3540(8) 0.056(5) Uani 1 1 d .
C49 C 0.5570(7) 0.872(3) 0.3825(6) 0.054(4) Uani 1 1 d .
H49 H 0.5604 0.8292 0.4143 0.065 Uiso 1 1 calc R
C50 C 0.5283(6) 1.032(2) 0.2326(6) 0.042(3) Uani 1 1 d .
H50 H 0.4999 1.1148 0.2192 0.051 Uiso 1 1 calc R
C51 C 0.5261(6) 1.018(3) 0.1496(6) 0.054(4) Uani 1 1 d .
H51A H 0.5429 1.1285 0.1442 0.065 Uiso 1 1 calc R
H51B H 0.4871 1.0401 0.1409 0.065 Uiso 1 1 calc R
C52 C 0.5339(7) 0.873(3) 0.1154(6) 0.061(5) Uani 1 1 d .
H52A H 0.5731 0.8521 0.1244 0.073 Uiso 1 1 calc R
H52B H 0.5192 0.9150 0.0807 0.073 Uiso 1 1 calc R
C53 C 0.5060(6) 0.694(4) 0.1185(5) 0.066(5) Uani 1 1 d .
H53A H 0.4666 0.7115 0.1079 0.079 Uiso 1 1 calc R
H53B H 0.5125 0.6077 0.0957 0.079 Uiso 1 1 calc R
C54 C 0.4914(6) 0.564(2) 0.1881(5) 0.043(4) Uani 1 1 d .
H54 H 0.4551 0.5537 0.1655 0.052 Uiso 1 1 calc R
Cl1 Cl 0.88838(19) 0.4209(10) 0.1703(2) 0.0757(16) Uani 1 1 d .
Cl2 Cl 0.8285(2) -0.1071(10) 0.10920(19) 0.0801(16) Uani 1 1 d .
Cl3 Cl 0.4048(2) 0.4744(11) 0.3217(2) 0.0780(17) Uani 1 1 d .
Cl4 Cl 0.4602(2) 1.0186(12) 0.3777(2) 0.091(2) Uani 1 1 d .
N1 N 0.6619(5) 0.3792(19) 0.0881(4) 0.042(3) Uani 1 1 d .
N2 N 0.7451(5) -0.072(2) 0.2893(5) 0.049(3) Uani 1 1 d .
N3 N 0.7765(5) 0.269(2) 0.3279(4) 0.048(3) Uani 1 1 d .
N4 N 0.6292(4) 0.5501(19) 0.4103(4) 0.044(3) Uani 1 1 d .
N5 N 0.5516(5) 0.965(2) 0.2041(5) 0.053(4) Uani 1 1 d .
N6 N 0.5272(5) 0.6235(19) 0.1695(4) 0.046(3) Uani 1 1 d .
O1 O 0.7013(4) 0.4330(17) 0.2376(3) 0.039(2) Uani 1 1 d .
O2 O 0.6640(4) 0.0599(16) 0.1993(3) 0.045(2) Uani 1 1 d U
O3 O 0.5999(4) 0.4837(16) 0.2651(3) 0.039(2) Uani 1 1 d .
O4 O 0.6334(3) 0.8634(15) 0.2978(4) 0.040(2) Uani 1 1 d .

loop_
_atom_site_aniso_label
_atom_site_aniso_U_11
_atom_site_aniso_U_22
_atom_site_aniso_U_33
_atom_site_aniso_U_23
_atom_site_aniso_U_13
_atom_site_aniso_U_12
Pb1 0.0394(3) 0.0339(3) 0.0456(3) 0.0020(2) 0.02060(19) 0.0036(3)
Pb2 0.0381(3) 0.0345(3) 0.0417(3) 0.0007(2) 0.01850(19) 0.0043(3)
C1 0.041(8) 0.023(7) 0.048(8) -0.006(6) 0.012(6) -0.003(7)
C2 0.052(9) 0.025(8) 0.037(7) 0.002(6) 0.016(6) 0.011(7)
C3 0.025(6) 0.037(9) 0.053(8) -0.005(7) 0.019(6) 0.000(6)
C4 0.022(7) 0.032(9) 0.077(10) 0.002(7) 0.022(7) -0.003(6)
C5 0.045(9) 0.047(11) 0.056(9) -0.004(8) 0.024(7) 0.010(8)
C6 0.041(8) 0.038(9) 0.044(8) -0.007(7) 0.018(6) 0.002(7)
C7 0.045(8) 0.035(9) 0.056(9) -0.009(7) 0.013(7) 0.003(8)
C8 0.050(8) 0.054(11) 0.052(8) 0.020(8) 0.013(7) 0.023(8)
C9 0.091(16) 0.094(18) 0.077(13) 0.041(13) -0.015(11) -0.028(14)
C10 0.103(6) 0.063(6) 0.046(4) 0.002(4) 0.015(4) 0.006(5)
C11 0.103(6) 0.063(6) 0.046(4) 0.001(3) 0.015(4) 0.006(5)
C12 0.104(6) 0.064(6) 0.047(4) 0.002(3) 0.014(4) 0.006(5)
C13 0.104(6) 0.064(6) 0.047(4) 0.002(4) 0.015(4) 0.005(5)
C14 0.102(7) 0.070(7) 0.053(5) 0.000(5) 0.024(5) 0.004(6)
C15 0.092(13) 0.066(13) 0.085(12) 0.018(10) 0.056(10) 0.033(11)
C16 0.043(7) 0.050(10) 0.051(7) 0.026(8) 0.007(5) 0.009(9)
C17 0.048(8) 0.036(9) 0.054(8) 0.006(7) 0.021(6) 0.002(7)
C18 0.036(7) 0.022(7) 0.050(8) -0.007(6) 0.020(5) -0.005(6)
C19 0.067(10) 0.039(10) 0.036(8) -0.003(7) 0.032(7) 0.013(8)
C20 0.041(8) 0.031(8) 0.064(10) 0.002(7) 0.028(7) 0.001(7)
C21 0.064(11) 0.053(11) 0.056(10) -0.014(9) 0.039(9) -0.001(9)
C22 0.073(11) 0.049(11) 0.044(8) -0.001(7) 0.027(7) -0.001(9)
C23 0.037(7) 0.031(8) 0.050(8) 0.009(6) 0.021(6) 0.006(7)
C24 0.038(8) 0.052(10) 0.079(10) 0.020(7) 0.025(7) 0.026(8)
C25 0.070(10) 0.069(11) 0.043(8) 0.025(7) 0.031(7) 0.015(10)
C26 0.049(7) 0.083(13) 0.036(6) 0.009(9) 0.017(5) 0.017(11)
C27 0.044(8) 0.045(9) 0.036(7) -0.006(6) 0.016(6) -0.004(7)
C28 0.024(6) 0.032(8) 0.042(7) 0.007(6) 0.008(5) 0.001(6)
C29 0.032(7) 0.025(8) 0.051(8) 0.004(6) 0.008(6) 0.000(6)
C30 0.029(7) 0.033(8) 0.044(7) -0.003(6) 0.013(5) -0.005(6)
C31 0.022(6) 0.061(12) 0.046(8) 0.008(8) 0.010(5) -0.004(7)
C32 0.046(9) 0.050(12) 0.060(9) 0.003(8) 0.030(7) -0.002(9)
C33 0.052(10) 0.055(12) 0.046(9) 0.005(8) 0.017(7) -0.007(9)
C34 0.041(8) 0.055(11) 0.038(7) 0.004(7) 0.015(6) 0.006(8)
C35 0.040(6) 0.076(10) 0.053(6) 0.010(6) 0.007(5) 0.002(7)
C36 0.041(6) 0.077(10) 0.055(6) 0.010(6) 0.007(5) 0.003(7)
C37 0.101(7) 0.143(12) 0.073(6) 0.023(8) 0.046(5) -0.013(9)
C38 0.103(8) 0.144(12) 0.076(6) 0.022(8) 0.044(5) -0.012(9)
C39 0.109(8) 0.146(12) 0.084(6) 0.022(8) 0.044(5) -0.012(9)
C40 0.108(7) 0.147(11) 0.084(6) 0.021(7) 0.046(5) -0.012(8)
C41 0.108(7) 0.147(11) 0.084(6) 0.021(7) 0.046(5) -0.012(8)
C42 0.104(8) 0.145(12) 0.079(6) 0.021(8) 0.046(5) -0.013(8)
C43 0.041(7) 0.056(11) 0.048(7) 0.003(8) 0.009(5) -0.006(8)
C44 0.038(4) 0.029(4) 0.052(5) -0.008(4) 0.018(4) -0.007(4)
C45 0.037(4) 0.029(4) 0.052(5) -0.008(4) 0.018(4) -0.007(4)
C46 0.037(4) 0.029(4) 0.052(5) -0.008(4) 0.018(4) -0.007(4)
C47 0.025(7) 0.041(9) 0.061(9) -0.006(7) 0.022(6) -0.001(7)
C48 0.064(12) 0.052(12) 0.069(11) -0.006(10) 0.045(9) -0.004(10)
C49 0.060(10) 0.060(12) 0.045(8) -0.005(8) 0.024(7) 0.002(9)
C50 0.033(7) 0.036(9) 0.059(9) 0.002(7) 0.017(6) 0.007(7)
C51 0.043(8) 0.065(12) 0.055(9) 0.019(8) 0.019(6) 0.018(9)
C52 0.045(9) 0.074(14) 0.062(9) 0.025(9) 0.018(7) 0.011(9)
C53 0.059(9) 0.087(15) 0.039(7) 0.010(11) 0.003(6) -0.017(13)
C54 0.030(7) 0.041(9) 0.055(8) 0.004(7) 0.011(6) -0.004(7)
Cl1 0.053(2) 0.104(5) 0.083(3) 0.018(3) 0.041(2) 0.019(3)
Cl2 0.083(3) 0.099(5) 0.079(3) -0.004(3) 0.054(3) 0.018(3)
Cl3 0.046(2) 0.100(5) 0.098(4) 0.022(3) 0.038(2) 0.014(3)
Cl4 0.083(3) 0.126(6) 0.091(4) 0.000(4) 0.063(3) 0.025(4)
N1 0.037(6) 0.040(7) 0.044(6) 0.001(5) 0.010(5) 0.001(6)
N2 0.051(7) 0.060(10) 0.046(7) -0.003(7) 0.031(6) 0.008(7)
N3 0.043(6) 0.067(10) 0.032(5) 0.000(5) 0.014(4) -0.003(6)
N4 0.037(6) 0.050(8) 0.045(6) 0.000(6) 0.016(5) 0.005(6)
N5 0.045(7) 0.062(10) 0.053(7) 0.001(7) 0.019(6) 0.002(7)
N6 0.038(6) 0.042(7) 0.048(6) 0.001(5) 0.003(5) 0.002(6)
O1 0.047(6) 0.041(6) 0.040(5) 0.010(5) 0.029(4) 0.011(5)
O2 0.050(5) 0.049(7) 0.045(5) 0.012(5) 0.027(4) 0.015(5)
O3 0.039(5) 0.056(7) 0.030(4) -0.003(5) 0.021(4) 0.009(5)
O4 0.031(5) 0.037(6) 0.058(6) -0.007(5) 0.024(4) 0.002(4)

loop_
_atom_type_symbol
_atom_type_description
_atom_type_scat_dispersion_real
_atom_type_scat_dispersion_imag
_atom_type_scat_source
C C 0.0033 0.0016 'International Tables Vol C Tables 4.2.6.8 and 6.1.1.4'
H H 0.0000 0.0000 'International Tables Vol C Tables 4.2.6.8 and 6.1.1.4'
N N 0.0061 0.0033 'International Tables Vol C Tables 4.2.6.8 and 6.1.1.4'
O O 0.0106 0.0060 'International Tables Vol C Tables 4.2.6.8 and 6.1.1.4'
Cl Cl 0.1484 0.1585 'International Tables Vol C Tables 4.2.6.8 and 6.1.1.4'
Pb Pb -3.3944 10.1111 'International Tables Vol C Tables 4.2.6.8 and 6.1.1.4'

loop_
_geom_angle_atom_site_label_1
_geom_angle_atom_site_label_2
_geom_angle_atom_site_label_3
_geom_angle
O2 Pb1 O1 82.6(4)
O2 Pb1 N3 113.5(4)
O1 Pb1 N3 71.5(4)
O2 Pb1 N2 70.5(4)
O1 Pb1 N2 110.8(4)
N3 Pb1 N2 64.4(5)
O2 Pb1 O3 113.4(3)
O1 Pb1 O3 71.0(3)
N3 Pb1 O3 113.6(4)
N2 Pb1 O3 176.1(3)
O3 Pb2 O4 82.7(4)
O3 Pb2 N6 72.7(4)
O4 Pb2 N6 115.3(4)
O3 Pb2 N5 109.5(4)
O4 Pb2 N5 70.6(4)
N6 Pb2 N5 63.6(4)
O3 Pb2 O1 72.8(3)
O4 Pb2 O1 115.6(3)
N6 Pb2 O1 112.5(4)
N5 Pb2 O1 173.8(3)
C6 C1 C2 120.2(13)
C6 C1 C7 119.6(13)
C2 C1 C7 120.2(13)
O1 C2 C3 120.3(12)
O1 C2 C1 120.1(13)
C3 C2 C1 119.6(13)
C2 C3 C27 127.3(12)
C2 C3 C4 117.4(13)
C27 C3 C4 115.1(13)
C5 C4 C3 121.0(14)
C5 C4 H4 119.5
C3 C4 H4 119.5
C4 C5 C6 122.3(14)
C4 C5 Cl1 119.5(12)
C6 C5 Cl1 118.2(12)
C5 C6 C1 119.4(14)
C5 C6 H6 120.3
C1 C6 H6 120.3
N1 C7 C1 114.9(13)
N1 C7 H7A 108.5
C1 C7 H7A 108.5
N1 C7 H7B 108.5
C1 C7 H7B 108.5
H7A C7 H7B 107.5
N1 C8 C9 113.3(16)
N1 C8 C10 109.7(13)
C9 C8 C10 104.5(13)
N1 C8 H8 109.7
C9 C8 H8 109.7
C10 C8 H8 109.7
C8 C9 H9A 109.5
C8 C9 H9B 109.5
H9A C9 H9B 109.5
C8 C9 H9C 109.5
H9A C9 H9C 109.5
H9B C9 H9C 109.5
C11 C10 C15 116.9(18)
C11 C10 C8 120.4(14)
C15 C10 C8 121.8(15)
C12 C11 C10 122.0(19)
C12 C11 H11 119.0
C10 C11 H11 119.0
C13 C12 C11 119.0(19)
C13 C12 H12 120.5
C11 C12 H12 120.5
C12 C13 C14 121(2)
C12 C13 H13 119.6
C14 C13 H13 119.6
C15 C14 C13 117(2)
C15 C14 H14 121.4
C13 C14 H14 121.4
C14 C15 C10 123.9(19)
C14 C15 H15 118.0
C10 C15 H15 118.0
C17 C16 N1 111.9(12)
C17 C16 H16A 109.2
N1 C16 H16A 109.2
C17 C16 H16B 109.2
N1 C16 H16B 109.2
H16A C16 H16B 107.9
C22 C17 C18 117.6(14)
C22 C17 C16 120.4(14)
C18 C17 C16 121.9(13)
C19 C18 O2 123.0(13)
C19 C18 C17 120.2(13)
O2 C18 C17 116.8(12)
C18 C19 C20 120.5(14)
C18 C19 C23 126.0(13)
C20 C19 C23 113.4(15)
C21 C20 C19 119.6(16)
C21 C20 H20 120.2
C19 C20 H20 120.2
C22 C21 C20 118.6(16)
C22 C21 Cl2 122.6(14)
C20 C21 Cl2 118.5(15)
C21 C22 C17 123.1(16)
C21 C22 H22 118.5
C17 C22 H22 118.5
N2 C23 C19 122.9(15)
N2 C23 H23 118.6
C19 C23 H23 118.6
N2 C24 C25 110.3(14)
N2 C24 H24A 109.6
C25 C24 H24A 109.6
N2 C24 H24B 109.6
C25 C24 H24B 109.6
H24A C24 H24B 108.1
C24 C25 C26 116.4(13)
C24 C25 H25A 108.2
C26 C25 H25A 108.2
C24 C25 H25B 108.2
C26 C25 H25B 108.2
H25A C25 H25B 107.3
N3 C26 C25 109.5(13)
N3 C26 H26A 109.8
C25 C26 H26A 109.8
N3 C26 H26B 109.8
C25 C26 H26B 109.8
H26A C26 H26B 108.2
N3 C27 C3 124.2(13)
N3 C27 H27 117.9
C3 C27 H27 117.9
C33 C28 C29 122.0(12)
C33 C28 C34 118.5(12)
C29 C28 C34 119.5(11)
O3 C29 C28 122.3(12)
O3 C29 C30 122.2(13)
C28 C29 C30 115.5(12)
C31 C30 C29 121.3(13)
C31 C30 C54 115.5(12)
C29 C30 C54 123.0(12)
C32 C31 C30 119.7(13)
C32 C31 H31 120.1
C30 C31 H31 120.1
C31 C32 C33 122.6(15)
C31 C32 Cl3 120.5(13)
C33 C32 Cl3 116.9(13)
C32 C33 C28 118.9(15)
C32 C33 H33 120.5
C28 C33 H33 120.5
N4 C34 C28 113.4(13)
N4 C34 H34A 108.9
C28 C34 H34A 108.9
N4 C34 H34B 108.9
C28 C34 H34B 108.9
H34A C34 H34B 107.7
N4 C35 C36 115.2(12)
N4 C35 C37 108.2(14)
C36 C35 C37 115.4(17)
N4 C35 H35 105.7
C36 C35 H35 105.7
C37 C35 H35 105.7
C35 C36 H36A 109.5
C35 C36 H36B 109.5
H36A C36 H36B 109.5
C35 C36 H36C 109.5
H36A C36 H36C 109.5
H36B C36 H36C 109.5
C38 C37 C42 117(2)
C38 C37 C35 121.6(16)
C42 C37 C35 121(2)
C39 C38 C37 128(2)
C39 C38 H38 115.9
C37 C38 H38 115.9
C38 C39 C40 111(2)
C38 C39 H39 124.5
C40 C39 H39 124.5
C39 C40 C41 125(3)
C39 C40 H40 117.6
C41 C40 H40 117.6
C40 C41 C42 121(3)
C40 C41 H41 119.7
C42 C41 H41 119.7
C41 C42 C37 118(2)
C41 C42 H42 121.0
C37 C42 H42 121.0
C44 C43 N4 113.6(12)
C44 C43 H43A 108.8
N4 C43 H43A 108.8
C44 C43 H43B 108.8
N4 C43 H43B 108.8
H43A C43 H43B 107.7
C49 C44 C45 122.2(14)
C49 C44 C43 117.8(12)
C45 C44 C43 119.6(12)
O4 C45 C46 121.7(11)
O4 C45 C44 121.2(11)
C46 C45 C44 117.0(12)
C45 C46 C50 127.2(13)
C45 C46 C47 121.4(14)
C50 C46 C47 111.1(12)
C48 C47 C46 117.1(15)
C48 C47 H47 121.4
C46 C47 H47 121.4
C49 C48 C47 122.6(16)
C49 C48 Cl4 120.6(15)
C47 C48 Cl4 116.8(16)
C48 C49 C44 119.5(15)
C48 C49 H49 120.3
C44 C49 H49 120.3
N5 C50 C46 121.1(14)
N5 C50 H50 119.5
C46 C50 H50 119.5
N5 C51 C52 110.9(15)
N5 C51 H51A 109.5
C52 C51 H51A 109.5
N5 C51 H51B 109.5
C52 C51 H51B 109.5
H51A C51 H51B 108.0
C51 C52 C53 114.0(15)
C51 C52 H52A 108.7
C53 C52 H52A 108.7
C51 C52 H52B 108.7
C53 C52 H52B 108.7
H52A C52 H52B 107.6
N6 C53 C52 110.9(14)
N6 C53 H53A 109.5
C52 C53 H53A 109.5
N6 C53 H53B 109.5
C52 C53 H53B 109.5
H53A C53 H53B 108.0
N6 C54 C30 127.2(12)
N6 C54 H54 116.4
C30 C54 H54 116.4
C7 N1 C8 107.3(13)
C7 N1 C16 109.6(12)
C8 N1 C16 111.9(12)
C23 N2 C24 116.0(14)
C23 N2 Pb1 127.9(11)
C24 N2 Pb1 114.8(9)
C27 N3 C26 116.0(12)
C27 N3 Pb1 123.7(9)
C26 N3 Pb1 116.6(10)
C34 N4 C35 112.9(13)
C34 N4 C43 110.3(11)
C35 N4 C43 112.4(12)
C50 N5 C51 114.5(14)
C50 N5 Pb2 128.3(11)
C51 N5 Pb2 116.4(10)
C54 N6 C53 117.4(12)
C54 N6 Pb2 122.5(9)
C53 N6 Pb2 117.1(10)
C2 O1 Pb1 122.7(10)
C2 O1 Pb2 128.5(9)
Pb1 O1 Pb2 108.7(3)
C18 O2 Pb1 127.3(9)
C29 O3 Pb2 125.3(10)
C29 O3 Pb1 127.1(10)
Pb2 O3 Pb1 107.4(3)
C45 O4 Pb2 125.7(8)

loop_
_geom_bond_atom_site_label_1
_geom_bond_atom_site_label_2
_geom_bond_distance
Pb1 O2 2.264(10)
Pb1 O1 2.305(11)
Pb1 N3 2.585(11)
Pb1 N2 2.610(15)
Pb1 O3 2.877(10)
Pb2 O3 2.273(11)
Pb2 O4 2.278(10)
Pb2 N6 2.559(11)
Pb2 N5 2.599(16)
Pb2 O1 2.809(11)
C1 C6 1.40(2)
C1 C2 1.421(19)
C1 C7 1.52(2)
C2 O1 1.325(18)
C2 C3 1.41(2)
C3 C27 1.44(2)
C3 C4 1.458(18)
C4 C5 1.32(2)
C4 H4 0.9300
C5 C6 1.39(2)
C5 Cl1 1.744(16)
C6 H6 0.9300
C7 N1 1.461(19)
C7 H7A 0.9700
C7 H7B 0.9700
C8 N1 1.480(17)
C8 C9 1.53(3)
C8 C10 1.54(2)
C8 H8 0.9800
C9 H9A 0.9600
C9 H9B 0.9600
C9 H9C 0.9600
C10 C11 1.391(10)
C10 C15 1.392(10)
C11 C12 1.390(10)
C11 H11 0.9300
C12 C13 1.385(10)
C12 H12 0.9300
C13 C14 1.42(3)
C13 H13 0.9300
C14 C15 1.37(3)
C14 H14 0.9300
C15 H15 0.9300
C16 C17 1.50(2)
C16 N1 1.51(2)
C16 H16A 0.9700
C16 H16B 0.9700
C17 C22 1.39(2)
C17 C18 1.42(2)
C18 C19 1.34(2)
C18 O2 1.373(16)
C19 C20 1.43(2)
C19 C23 1.49(2)
C20 C21 1.38(2)
C20 H20 0.9300
C21 C22 1.35(3)
C21 Cl2 1.716(17)
C22 H22 0.9300
C23 N2 1.243(18)
C23 H23 0.9300
C24 N2 1.51(2)
C24 C25 1.53(3)
C24 H24A 0.9700
C24 H24B 0.9700
C25 C26 1.53(3)
C25 H25A 0.9700
C25 H25B 0.9700
C26 N3 1.501(18)
C26 H26A 0.9700
C26 H26B 0.9700
C27 N3 1.287(19)
C27 H27 0.9300
C28 C33 1.42(2)
C28 C29 1.420(19)
C28 C34 1.509(18)
C29 O3 1.288(17)
C29 C30 1.447(18)
C30 C31 1.409(19)
C30 C54 1.45(2)
C31 C32 1.36(2)
C31 H31 0.9300
C32 C33 1.37(3)
C32 Cl3 1.755(16)
C33 H33 0.9300
C34 N4 1.462(19)
C34 H34A 0.9700
C34 H34B 0.9700
C35 N4 1.469(17)
C35 C36 1.482(10)
C35 C37 1.49(3)
C35 H35 0.9800
C36 H36A 0.9600
C36 H36B 0.9600
C36 H36C 0.9600
C37 C38 1.391(10)
C37 C42 1.392(10)
C38 C39 1.386(10)
C38 H38 0.9300
C39 C40 1.389(10)
C39 H39 0.9300
C40 C41 1.389(10)
C40 H40 0.9300
C41 C42 1.392(10)
C41 H41 0.9300
C42 H42 0.9300
C43 C44 1.48(2)
C43 N4 1.51(2)
C43 H43A 0.9700
C43 H43B 0.9700
C44 C49 1.39(2)
C44 C45 1.404(9)
C45 O4 1.314(15)
C45 C46 1.392(9)
C46 C50 1.45(2)
C46 C47 1.464(19)
C47 C48 1.37(2)
C47 H47 0.9300
C48 C49 1.37(3)
C48 Cl4 1.742(19)
C49 H49 0.9300
C50 N5 1.28(2)
C50 H50 0.9300
C51 N5 1.497(19)
C51 C52 1.52(3)
C51 H51A 0.9700
C51 H51B 0.9700
C52 C53 1.54(3)
C52 H52A 0.9700
C52 H52B 0.9700
C53 N6 1.443(19)
C53 H53A 0.9700
C53 H53B 0.9700
C54 N6 1.311(19)
C54 H54 0.9300
